data_4000857
loop_
_publ_author_name
'Murata, Tsuyoshi'
'Shao, Xiangfeng'
'Nakano, Yoshiaki'
'Yamochi, Hideki'
'Uruichi, Mikio'
'Yakushi, Kyuya'
'Saito, Gunzi'
'Tanaka, Koichiro'

_publ_section_title
;
 Tuning of Multi-Instabilities in Organic Alloy,
 [(EDO-TTF)1&#x2212;x(MeEDO-TTF)x]2PF6
;
_journal_issue 10
_journal_name_full 'Chemistry of Materials'
_journal_page_first 3121
_journal_paper_doi 10.1021/cm100051b
_journal_volume 22
_journal_year 2010
_chemical_formula_moiety 'C16.26 H12.52 O4 S8, F6 P1'
_chemical_formula_sum 'C16.26 H12.52 F6 O4 P S8'
_chemical_formula_weight 673.35
_chemical_name_common (Me0.13EDO-TTF)2PF6
_chemical_name_systematic
;
 ?
;
_space_group_IT_number 2
_symmetry_cell_setting triclinic
_symmetry_space_group_name_Hall '-P 1'
_symmetry_space_group_name_H-M 'P -1'
_atom_sites_solution_hydrogens geom
_atom_sites_solution_primary direct
_atom_sites_solution_secondary difmap
_audit_creation_method SHELXL-97
_cell_angle_alpha 93.097(5)
_cell_angle_beta 75.109(7)
_cell_angle_gamma 97.041(6)
_cell_formula_units_Z 1
_cell_length_a 7.1920(6)
_cell_length_b 7.2770(7)
_cell_length_c 11.9810(14)
_cell_measurement_temperature 200(2)
_cell_volume 601.25(11)
_computing_cell_refinement MAC-DENZO
_computing_data_collection 'DIP software (MAC Science)'
_computing_data_reduction MAC-DENZO
_computing_molecular_graphics 'ORTEP III'
_computing_structure_refinement 'SHELXL-97 (Sheldrick, 1997)'
_computing_structure_solution 'SHELXS-97 (Sheldrick, 1990)'
_diffrn_ambient_temperature 200(2)
_diffrn_measured_fraction_theta_full 0.920
_diffrn_measured_fraction_theta_max 0.920
_diffrn_measurement_device_type 'Mac Science DIP-2020K'
_diffrn_measurement_method theta/2theta
_diffrn_radiation_monochromator graphite
_diffrn_radiation_source 'fine-focus sealed tube'
_diffrn_radiation_type MoK\a
_diffrn_radiation_wavelength 0.71073
_diffrn_reflns_av_R_equivalents 0.0000
_diffrn_reflns_av_sigmaI/netI 0.0202
_diffrn_reflns_limit_h_max 8
_diffrn_reflns_limit_h_min 0
_diffrn_reflns_limit_k_max 8
_diffrn_reflns_limit_k_min -8
_diffrn_reflns_limit_l_max 14
_diffrn_reflns_limit_l_min -14
_diffrn_reflns_number 2153
_diffrn_reflns_theta_full 25.95
_diffrn_reflns_theta_max 25.95
_diffrn_reflns_theta_min 2.95
_exptl_absorpt_coefficient_mu 0.881
_exptl_absorpt_correction_type none
_exptl_crystal_colour black
_exptl_crystal_density_diffrn 1.860
_exptl_crystal_density_method 'not measured'
_exptl_crystal_description platelet
_exptl_crystal_F_000 339
_exptl_crystal_size_max 0.80
_exptl_crystal_size_mid 0.50
_exptl_crystal_size_min 0.15
_refine_diff_density_max 1.800
_refine_diff_density_min -1.507
_refine_diff_density_rms 0.616
_refine_ls_extinction_method none
_refine_ls_goodness_of_fit_ref 1.140
_refine_ls_hydrogen_treatment mixed
_refine_ls_matrix_type full
_refine_ls_number_parameters 188
_refine_ls_number_reflns 2153
_refine_ls_number_restraints 0
_refine_ls_restrained_S_all 1.140
_refine_ls_R_factor_all 0.0714
_refine_ls_R_factor_gt 0.0659
_refine_ls_shift/su_max 0.000
_refine_ls_shift/su_mean 0.000
_refine_ls_structure_factor_coef Fsqd
_refine_ls_weighting_details 'calc w=1/[\s^2^(Fo^2^)+(0.1333P)^2^+0.1821P] where P=(Fo^2^+2Fc^2^)/3'
_refine_ls_weighting_scheme calc
_refine_ls_wR_factor_gt 0.1812
_refine_ls_wR_factor_ref 0.1901
_reflns_number_gt 1824
_reflns_number_total 2153
_reflns_threshold_expression >2sigma(I)
_cod_data_source_file cm100051b_si_002.cif
_cod_data_source_block x=0.13_200K
_cod_original_cell_volume 601.25(10)
_cod_database_code 4000857

loop_
_symmetry_equiv_pos_as_xyz
'x, y, z'
'-x, -y, -z'

loop_
_atom_site_label
_atom_site_type_symbol
_atom_site_fract_x
_atom_site_fract_y
_atom_site_fract_z
_atom_site_U_iso_or_equiv
_atom_site_adp_type
_atom_site_occupancy
_atom_site_symmetry_multiplicity
_atom_site_calc_flag
_atom_site_refinement_flags
S3 S 0.39157(11) 0.31456(11) 0.68350(7) 0.0359(3) Uani 1 1 d .
S4 S 0.21798(11) 0.15777(11) 0.46896(8) 0.0382(3) Uani 1 1 d .
S5 S 0.78559(10) 0.34497(11) 0.52552(7) 0.0326(3) Uani 1 1 d .
S6 S 0.61142(12) 0.18777(11) 0.31579(7) 0.0388(3) Uani 1 1 d .
O11 O 0.5493(3) 0.4143(4) 0.8583(2) 0.0485(6) Uani 1 1 d .
O12 O 0.9327(3) 0.4379(4) 0.7043(2) 0.0455(6) Uani 1 1 d .
C1 C 0.5381(4) 0.2873(4) 0.5445(3) 0.0293(6) Uani 1 1 d .
C2 C 0.4641(4) 0.2189(4) 0.4540(3) 0.0311(7) Uani 1 1 d .
C7 C 0.5878(5) 0.3800(4) 0.7429(3) 0.0362(7) Uani 1 1 d .
C8 C 0.2425(6) 0.0918(5) 0.3254(3) 0.0453(9) Uani 1 1 d .
H8 H 0.1270 0.0455 0.2958 0.054 Uiso 1 1 calc R
C9 C 0.7655(5) 0.3911(4) 0.6719(3) 0.0336(7) Uani 1 1 d .
C10 C 0.4217(6) 0.1050(5) 0.2551(3) 0.0487(9) Uani 1 1 d .
H10 H 0.4450 0.0687 0.1714 0.058 Uiso 1 1 calc R
C13A C 0.7169(8) 0.4001(10) 0.9005(5) 0.052(2) Uiso 0.700(16) 1 d P
C14A C 0.9056(17) 0.441(3) 0.8263(9) 0.050(4) Uiso 0.39(4) 1 d P
C13B C 0.7292(18) 0.517(2) 0.8912(11) 0.047(4) Uiso 0.300(16) 1 d P
C14B C 0.8923(10) 0.5122(18) 0.8217(5) 0.041(3) Uiso 0.61(4) 1 d P
P16 P 0.0000 0.0000 0.0000 0.0491(4) Uani 1 2 d S
F17A F 0.0642(19) 0.0157(11) 0.1160(8) 0.104(4) Uani 0.567(16) 1 d P
F18A F 0.1185(19) 0.1794(15) -0.0422(9) 0.147(7) Uani 0.567(16) 1 d P
F19A F 0.159(2) -0.118(2) -0.0601(7) 0.153(8) Uani 0.567(16) 1 d P
F17B F -0.021(3) -0.023(4) 0.1269(11) 0.186(9) Uani 0.433(16) 1 d P
F18B F 0.007(6) -0.2048(18) -0.009(2) 0.241(15) Uani 0.433(16) 1 d P
F19B F 0.2170(13) 0.027(3) -0.0118(18) 0.151(8) Uani 0.433(16) 1 d P

loop_
_atom_site_aniso_label
_atom_site_aniso_U_11
_atom_site_aniso_U_22
_atom_site_aniso_U_33
_atom_site_aniso_U_23
_atom_site_aniso_U_13
_atom_site_aniso_U_12
S3 0.0227(5) 0.0375(5) 0.0434(5) -0.0008(4) -0.0008(3) 0.0045(4)
S4 0.0272(5) 0.0350(5) 0.0535(6) 0.0012(4) -0.0128(4) 0.0027(4)
S5 0.0220(5) 0.0382(5) 0.0354(5) 0.0011(3) -0.0033(3) 0.0034(3)
S6 0.0364(6) 0.0359(5) 0.0417(5) -0.0010(4) -0.0056(4) 0.0053(4)
O11 0.0415(13) 0.0597(16) 0.0401(13) -0.0064(11) -0.0029(10) 0.0089(11)
O12 0.0326(12) 0.0609(16) 0.0434(13) -0.0038(11) -0.0122(9) 0.0034(11)
C1 0.0208(14) 0.0252(14) 0.0402(16) 0.0033(11) -0.0030(11) 0.0057(11)
C2 0.0271(15) 0.0252(14) 0.0403(16) 0.0026(12) -0.0064(12) 0.0042(11)
C7 0.0366(18) 0.0333(16) 0.0366(17) 0.0001(12) -0.0046(13) 0.0054(13)
C8 0.046(2) 0.0399(19) 0.054(2) 0.0029(15) -0.0226(16) -0.0034(15)
C9 0.0306(16) 0.0345(16) 0.0340(16) 0.0013(12) -0.0051(12) 0.0032(12)
C10 0.067(3) 0.0362(19) 0.047(2) 0.0002(15) -0.0242(18) -0.0004(17)
P16 0.0698(10) 0.0430(8) 0.0381(7) -0.0031(5) -0.0219(6) 0.0038(6)
F17A 0.192(11) 0.068(4) 0.090(7) -0.020(3) -0.108(8) 0.019(4)
F18A 0.203(12) 0.091(8) 0.112(7) 0.029(5) -0.017(6) -0.081(8)
F19A 0.200(13) 0.176(14) 0.081(5) 0.001(6) 0.020(6) 0.129(12)
F17B 0.201(17) 0.33(2) 0.031(5) 0.027(9) -0.008(7) 0.079(15)
F18B 0.56(4) 0.053(7) 0.25(2) -0.068(10) -0.34(3) 0.112(15)
F19B 0.042(5) 0.166(14) 0.257(19) 0.069(13) -0.047(7) 0.012(6)

loop_
_atom_type_symbol
_atom_type_description
_atom_type_scat_dispersion_real
_atom_type_scat_dispersion_imag
_atom_type_scat_source
C C 0.0033 0.0016 'International Tables Vol C Tables 4.2.6.8 and 6.1.1.4'
H H 0.0000 0.0000 'International Tables Vol C Tables 4.2.6.8 and 6.1.1.4'
F F 0.0171 0.0103 'International Tables Vol C Tables 4.2.6.8 and 6.1.1.4'
O O 0.0106 0.0060 'International Tables Vol C Tables 4.2.6.8 and 6.1.1.4'
P P 0.1023 0.0942 'International Tables Vol C Tables 4.2.6.8 and 6.1.1.4'
S S 0.1246 0.1234 'International Tables Vol C Tables 4.2.6.8 and 6.1.1.4'

loop_
_geom_angle_atom_site_label_1
_geom_angle_atom_site_label_2
_geom_angle_atom_site_label_3
_geom_angle
_geom_angle_site_symmetry_1
_geom_angle_site_symmetry_3
C1 S3 C7 93.39(15) . .
C8 S4 C2 94.81(17) . .
C1 S5 C9 93.68(15) . .
C10 S6 C2 94.83(17) . .
C7 O11 C13A 110.8(3) . .
C7 O11 C13B 110.4(5) . .
C13A O11 C13B 33.0(5) . .
C9 O12 C14A 112.9(5) . .
C9 O12 C14B 110.3(3) . .
C14A O12 C14B 21.8(6) . .
C2 C1 S5 120.8(3) . .
C2 C1 S3 122.2(3) . .
S5 C1 S3 116.99(19) . .
C1 C2 S4 122.5(3) . .
C1 C2 S6 122.1(3) . .
S4 C2 S6 115.44(19) . .
C9 C7 O11 124.6(3) . .
C9 C7 S3 117.9(3) . .
O11 C7 S3 117.5(2) . .
C10 C8 S4 117.8(3) . .
C7 C9 O12 125.3(3) . .
C7 C9 S5 117.8(3) . .
O12 C9 S5 116.9(2) . .
C8 C10 S6 117.1(3) . .
C13B C13A C14A 75.1(14) . .
C13B C13A O11 80.2(10) . .
C14A C13A O11 119.7(7) . .
C13B C13A C14B 54.6(11) . .
C14A C13A C14B 20.7(7) . .
O11 C13A C14B 108.4(5) . .
C14B C14A O12 81.9(17) . .
C14B C14A C13A 91.4(19) . .
O12 C14A C13A 120.3(8) . .
C14B C14A C13B 57.5(17) . .
O12 C14A C13B 114.3(13) . .
C13A C14A C13B 34.3(6) . .
C13A C13B C14B 91.8(13) . .
C13A C13B C14A 70.5(13) . .
C14B C13B C14A 21.5(5) . .
C13A C13B O11 66.8(9) . .
C14B C13B O11 119.1(10) . .
C14A C13B O11 111.1(10) . .
C14A C14B C13B 101.1(18) . .
C14A C14B O12 76.3(15) . .
C13B C14B O12 127.0(7) . .
C14A C14B C13A 67.8(16) . .
C13B C14B C13A 33.6(6) . .
O12 C14B C13A 111.4(6) . .
F18B P16 F18B 180.000(2) 2 .
F18B P16 F18A 141.7(14) 2 2
F18B P16 F18A 38.3(14) . 2
F18B P16 F18A 38.3(14) 2 .
F18B P16 F18A 141.7(14) . .
F18A P16 F18A 180.0(8) 2 .
F18B P16 F17B 85.2(12) 2 2
F18B P16 F17B 94.8(12) . 2
F18A P16 F17B 111.5(11) 2 2
F18A P16 F17B 68.5(11) . 2
F18B P16 F17B 94.8(12) 2 .
F18B P16 F17B 85.2(12) . .
F18A P16 F17B 68.5(11) 2 .
F18A P16 F17B 111.5(11) . .
F17B P16 F17B 180(3) 2 .
F18B P16 F19B 89.4(12) 2 2
F18B P16 F19B 90.6(12) . 2
F18A P16 F19B 59.2(6) 2 2
F18A P16 F19B 120.8(6) . 2
F17B P16 F19B 86.2(9) 2 2
F17B P16 F19B 93.8(9) . 2
F18B P16 F19B 90.6(12) 2 .
F18B P16 F19B 89.4(12) . .
F18A P16 F19B 120.8(6) 2 .
F18A P16 F19B 59.2(6) . .
F17B P16 F19B 93.8(9) 2 .
F17B P16 F19B 86.2(9) . .
F19B P16 F19B 180.0(16) 2 .
F18B P16 F19A 47.8(13) 2 2
F18B P16 F19A 132.2(13) . 2
F18A P16 F19A 94.0(7) 2 2
F18A P16 F19A 86.0(7) . 2
F17B P16 F19A 104.6(8) 2 2
F17B P16 F19A 75.4(8) . 2
F19B P16 F19A 48.9(6) 2 2
F19B P16 F19A 131.1(6) . 2
F18B P16 F19A 132.2(13) 2 .
F18B P16 F19A 47.8(13) . .
F18A P16 F19A 86.0(7) 2 .
F18A P16 F19A 94.0(7) . .
F17B P16 F19A 75.4(8) 2 .
F17B P16 F19A 104.6(8) . .
F19B P16 F19A 131.1(6) 2 .
F19B P16 F19A 48.9(6) . .
F19A P16 F19A 180.0(9) 2 .
F18B P16 F17A 92.4(5) 2 2
F18B P16 F17A 87.6(5) . 2
F18A P16 F17A 92.4(5) 2 2
F18A P16 F17A 87.6(5) . 2
F17B P16 F17A 23.3(10) 2 2
F17B P16 F17A 156.7(10) . 2
F19B P16 F17A 64.1(8) 2 2
F19B P16 F17A 115.9(8) . 2
F19A P16 F17A 93.6(6) 2 2
F19A P16 F17A 86.4(6) . 2
F18B P16 F17A 87.6(5) 2 .
F18B P16 F17A 92.4(5) . .
F18A P16 F17A 87.6(5) 2 .
F18A P16 F17A 92.4(5) . .
F17B P16 F17A 156.7(10) 2 .
F17B P16 F17A 23.3(10) . .
F19B P16 F17A 115.9(8) 2 .
F19B P16 F17A 64.1(8) . .
F19A P16 F17A 86.4(6) 2 .
F19A P16 F17A 93.6(6) . .
F17A P16 F17A 180.0(6) 2 .
F17B F17A P16 72.7(16) . .
F17B F17A F19B 125.7(19) . .
P16 F17A F19B 56.5(5) . .
F18B F18A F19B 118.2(16) 2 .
F18B F18A P16 70.3(12) 2 .
F19B F18A P16 60.9(5) . .
F18B F18A F17B 94.9(13) 2 2
F19B F18A F17B 87.5(10) . 2
P16 F18A F17B 55.8(7) . 2
F18B F19A F19B 117.5(12) . .
F18B F19A P16 65.0(8) . .
F19B F19A P16 65.5(5) . .
F17A F17B P16 84.0(18) . .
F17A F17B F18A 127(2) . 2
P16 F17B F18A 55.7(7) . 2
F18A F18B F19A 138.5(13) 2 .
F18A F18B P16 71.4(9) 2 .
F19A F18B P16 67.3(9) . .
F19A F19B F18A 106.7(11) . .
F19A F19B P16 65.6(6) . .
F18A F19B P16 59.9(4) . .
F19A F19B F17A 101.2(8) . .
F18A F19B F17A 90.0(9) . .
P16 F19B F17A 59.4(5) . .

loop_
_geom_bond_atom_site_label_1
_geom_bond_atom_site_label_2
_geom_bond_distance
_geom_bond_site_symmetry_2
S3 C1 1.742(3) .
S3 C7 1.744(4) .
S4 C8 1.731(4) .
S4 C2 1.736(3) .
S5 C1 1.736(3) .
S5 C9 1.740(3) .
S6 C10 1.736(4) .
S6 C2 1.741(3) .
O11 C7 1.354(4) .
O11 C13A 1.439(6) .
O11 C13B 1.542(13) .
O12 C9 1.355(4) .
O12 C14A 1.423(11) .
O12 C14B 1.450(7) .
C1 C2 1.372(5) .
C7 C9 1.337(5) .
C8 C10 1.342(6) .
C13A C13B 0.852(13) .
C13A C14A 1.425(12) .
C13A C14B 1.538(10) .
C14A C14B 0.545(15) .
C14A C13B 1.46(2) .
C13B C14B 1.255(14) .
P16 F18B 1.494(10) 2
P16 F18B 1.494(10) .
P16 F18A 1.504(7) 2
P16 F18A 1.504(7) .
P16 F17B 1.505(12) 2
P16 F17B 1.505(12) .
P16 F19B 1.520(8) 2
P16 F19B 1.520(8) .
P16 F19A 1.521(7) 2
P16 F19A 1.521(7) .
P16 F17A 1.568(7) 2
P16 F17A 1.568(7) .
F17A F17B 0.62(3) .
F17A F19B 1.638(19) .
F18A F18B 0.98(4) 2
F18A F19B 1.493(14) .
F18A F17B 1.69(2) 2
F19A F18B 1.22(3) .
F19A F19B 1.259(16) .
F17B F18A 1.69(2) 2
F18B F18A 0.98(4) 2

loop_
_geom_torsion_atom_site_label_1
_geom_torsion_atom_site_label_2
_geom_torsion_atom_site_label_3
_geom_torsion_atom_site_label_4
_geom_torsion
_geom_torsion_site_symmetry_1
_geom_torsion_site_symmetry_4
C9 S5 C1 C2 -174.0(3) . .
C9 S5 C1 S3 4.42(19) . .
C7 S3 C1 C2 174.6(3) . .
C7 S3 C1 S5 -3.8(2) . .
S5 C1 C2 S4 179.54(14) . .
S3 C1 C2 S4 1.2(4) . .
S5 C1 C2 S6 -0.5(4) . .
S3 C1 C2 S6 -178.78(13) . .
C8 S4 C2 C1 179.4(3) . .
C8 S4 C2 S6 -0.6(2) . .
C10 S6 C2 C1 -179.5(3) . .
C10 S6 C2 S4 0.5(2) . .
C13A O11 C7 C9 -20.2(5) . .
C13B O11 C7 C9 15.2(7) . .
C13A O11 C7 S3 159.2(3) . .
C13B O11 C7 S3 -165.5(6) . .
C1 S3 C7 C9 1.3(3) . .
C1 S3 C7 O11 -178.1(3) . .
C2 S4 C8 C10 0.4(3) . .
O11 C7 C9 O12 0.0(5) . .
S3 C7 C9 O12 -179.3(2) . .
O11 C7 C9 S5 -179.1(3) . .
S3 C7 C9 S5 1.6(4) . .
C14A O12 C9 C7 11.3(12) . .
C14B O12 C9 C7 -12.1(7) . .
C14A O12 C9 S5 -169.6(11) . .
C14B O12 C9 S5 167.0(6) . .
C1 S5 C9 C7 -3.6(3) . .
C1 S5 C9 O12 177.3(2) . .
S4 C8 C10 S6 -0.1(4) . .
C2 S6 C10 C8 -0.2(3) . .
C7 O11 C13A C13B 95.7(10) . .
C7 O11 C13A C14A 29.2(12) . .
C13B O11 C13A C14A -66.5(14) . .
C7 O11 C13A C14B 48.3(6) . .
C13B O11 C13A C14B -47.4(10) . .
C9 O12 C14A C14B -87.6(16) . .
C9 O12 C14A C13A -1(2) . .
C14B O12 C14A C13A 87(2) . .
C9 O12 C14A C13B -39.0(18) . .
C14B O12 C14A C13B 48.7(17) . .
C13B C13A C14A C14B -7.9(17) . .
O11 C13A C14A C14B 61.3(18) . .
C13B C13A C14A O12 -89(2) . .
O11 C13A C14A O12 -20(2) . .
C14B C13A C14A O12 -81(2) . .
O11 C13A C14A C13B 69.3(11) . .
C14B C13A C14A C13B 7.9(17) . .
C14A C13A C13B C14B 3.4(7) . .
O11 C13A C13B C14B -121.0(7) . .
O11 C13A C13B C14A -124.5(6) . .
C14B C13A C13B C14A -3.4(7) . .
C14A C13A C13B O11 124.5(6) . .
C14B C13A C13B O11 121.0(7) . .
C14B C14A C13B C13A 171(2) . .
O12 C14A C13B C13A 108.7(15) . .
O12 C14A C13B C14B -61.9(18) . .
C13A C14A C13B C14B -171(2) . .
C14B C14A C13B O11 116.3(18) . .
O12 C14A C13B O11 54.4(18) . .
C13A C14A C13B O11 -54.3(9) . .
C7 O11 C13B C13A -97.1(9) . .
C7 O11 C13B C14B -18.6(15) . .
C13A O11 C13B C14B 78.5(14) . .
C7 O11 C13B C14A -40.7(13) . .
C13A O11 C13B C14A 56.4(12) . .
O12 C14A C14B C13B 125.7(8) . .
C13A C14A C14B C13B 5.3(11) . .
C13A C14A C14B O12 -120.4(7) . .
C13B C14A C14B O12 -125.7(8) . .
O12 C14A C14B C13A 120.4(7) . .
C13B C14A C14B C13A -5.3(11) . .
C13A C13B C14B C14A -8.9(19) . .
O11 C13B C14B C14A -73(2) . .
C13A C13B C14B O12 72.2(16) . .
C14A C13B C14B O12 81(2) . .
O11 C13B C14B O12 8(2) . .
C14A C13B C14B C13A 8.9(19) . .
O11 C13B C14B C13A -64.3(12) . .
C9 O12 C14B C14A 101.1(16) . .
C9 O12 C14B C13B 7.4(16) . .
C14A O12 C14B C13B -94(2) . .
C9 O12 C14B C13A 41.9(9) . .
C14A O12 C14B C13A -59.1(16) . .
C13B C13A C14B C14A 171(2) . .
O11 C13A C14B C14A -126.6(16) . .
C14A C13A C14B C13B -171(2) . .
O11 C13A C14B C13B 62.8(11) . .
C13B C13A C14B O12 -125.2(13) . .
C14A C13A C14B O12 64.2(16) . .
O11 C13A C14B O12 -62.4(9) . .
F18B P16 F17A F17B 108(3) 2 .
F18B P16 F17A F17B -72(3) . .
F18A P16 F17A F17B -34(3) 2 .
F18A P16 F17A F17B 146(3) . .
F17B P16 F17A F17B 180.000(1) 2 .
F19B P16 F17A F17B 20(3) 2 .
F19B P16 F17A F17B -160(3) . .
F19A P16 F17A F17B 60(3) 2 .
F19A P16 F17A F17B -120(3) . .
F17A P16 F17A F17B 180(100) 2 .
F18B P16 F17A F19B -91.9(14) 2 .
F18B P16 F17A F19B 88.1(14) . .
F18A P16 F17A F19B 126.2(7) 2 .
F18A P16 F17A F19B -53.8(7) . .
F17B P16 F17A F19B -20(3) 2 .
F17B P16 F17A F19B 160(3) . .
F19B P16 F17A F19B 180.0 2 .
F19A P16 F17A F19B -139.7(6) 2 .
F19A P16 F17A F19B 40.3(6) . .
F17A P16 F17A F19B -20(73) 2 .
F18B P16 F18A F18B 180.000(2) . 2
F18A P16 F18A F18B -115(78) 2 2
F17B P16 F18A F18B 110.6(14) 2 2
F17B P16 F18A F18B -69.4(14) . 2
F19B P16 F18A F18B 39.2(16) 2 2
F19B P16 F18A F18B -140.8(16) . 2
F19A P16 F18A F18B 3.2(12) 2 2
F19A P16 F18A F18B -176.8(12) . 2
F17A P16 F18A F18B 97.0(11) 2 2
F17A P16 F18A F18B -83.0(11) . 2
F18B P16 F18A F19B 140.8(16) 2 .
F18B P16 F18A F19B -39.2(16) . .
F18A P16 F18A F19B 26(79) 2 .
F17B P16 F18A F19B -108.6(12) 2 .
F17B P16 F18A F19B 71.4(12) . .
F19B P16 F18A F19B 180.0 2 .
F19A P16 F18A F19B 144.0(9) 2 .
F19A P16 F18A F19B -36.0(9) . .
F17A P16 F18A F19B -122.3(10) 2 .
F17A P16 F18A F19B 57.7(10) . .
F18B P16 F18A F17B -110.6(14) 2 2
F18B P16 F18A F17B 69.4(14) . 2
F18A P16 F18A F17B 134(79) 2 2
F17B P16 F18A F17B 180.0 . 2
F19B P16 F18A F17B -71.4(12) 2 2
F19B P16 F18A F17B 108.6(12) . 2
F19A P16 F18A F17B -107.4(9) 2 2
F19A P16 F18A F17B 72.6(9) . 2
F17A P16 F18A F17B -13.7(11) 2 2
F17A P16 F18A F17B 166.3(11) . 2
F18B P16 F19A F18B 180.000(2) 2 .
F18A P16 F19A F18B 2.7(10) 2 .
F18A P16 F19A F18B -177.3(10) . .
F17B P16 F19A F18B -110.8(12) 2 .
F17B P16 F19A F18B 69.2(12) . .
F19B P16 F19A F18B -39.4(12) 2 .
F19B P16 F19A F18B 140.6(12) . .
F19A P16 F19A F18B 88(100) 2 .
F17A P16 F19A F18B -89.9(9) 2 .
F17A P16 F19A F18B 90.1(9) . .
F18B P16 F19A F19B 39.4(12) 2 .
F18B P16 F19A F19B -140.6(12) . .
F18A P16 F19A F19B -137.9(10) 2 .
F18A P16 F19A F19B 42.1(10) . .
F17B P16 F19A F19B 108.6(12) 2 .
F17B P16 F19A F19B -71.4(12) . .
F19B P16 F19A F19B 180.0 2 .
F19A P16 F19A F19B -52(100) 2 .
F17A P16 F19A F19B 129.5(9) 2 .
F17A P16 F19A F19B -50.5(9) . .
F19B F17A F17B P16 -21(3) . .
P16 F17A F17B F18A 38(2) . 2
F19B F17A F17B F18A 17(5) . 2
F18B P16 F17B F17A -72(3) 2 .
F18B P16 F17B F17A 108(3) . .
F18A P16 F17B F17A 143(3) 2 .
F18A P16 F17B F17A -37(3) . .
F17B P16 F17B F17A 70(100) 2 .
F19B P16 F17B F17A -162(3) 2 .
F19B P16 F17B F17A 18(3) . .
F19A P16 F17B F17A -116(3) 2 .
F19A P16 F17B F17A 64(3) . .
F17A P16 F17B F17A 180.000(1) 2 .
F18B P16 F17B F18A 144.4(13) 2 2
F18B P16 F17B F18A -35.6(13) . 2
F18A P16 F17B F18A 180.000(1) . 2
F17B P16 F17B F18A -74(100) 2 2
F19B P16 F17B F18A 54.7(8) 2 2
F19B P16 F17B F18A -125.3(8) . 2
F19A P16 F17B F18A 100.4(9) 2 2
F19A P16 F17B F18A -79.6(9) . 2
F17A P16 F17B F18A 37(3) 2 2
F17A P16 F17B F18A -143(3) . 2
F19B F19A F18B F18A 34(3) . 2
P16 F19A F18B F18A -6(2) . 2
F19B F19A F18B P16 40.6(10) . .
F18B P16 F18B F18A 104(23) 2 2
F18A P16 F18B F18A 180.0 . 2
F17B P16 F18B F18A -119.1(14) 2 2
F17B P16 F18B F18A 60.9(14) . 2
F19B P16 F18B F18A -32.9(13) 2 2
F19B P16 F18B F18A 147.1(13) . 2
F19A P16 F18B F18A -4.3(16) 2 2
F19A P16 F18B F18A 175.7(16) . 2
F17A P16 F18B F18A -96.9(11) 2 2
F17A P16 F18B F18A 83.1(11) . 2
F18B P16 F18B F19A -71(23) 2 .
F18A P16 F18B F19A -175.7(16) 2 .
F18A P16 F18B F19A 4.3(16) . .
F17B P16 F18B F19A 65.2(11) 2 .
F17B P16 F18B F19A -114.8(11) . .
F19B P16 F18B F19A 151.4(9) 2 .
F19B P16 F18B F19A -28.6(9) . .
F19A P16 F18B F19A 180.0 2 .
F17A P16 F18B F19A 87.4(10) 2 .
F17A P16 F18B F19A -92.6(10) . .
F18B F19A F19B F18A -85.1(15) . .
P16 F19A F19B F18A -44.7(8) . .
F18B F19A F19B P16 -40.4(11) . .
F18B F19A F19B F17A 8.3(14) . .
P16 F19A F19B F17A 48.7(5) . .
F18B F18A F19B F19A 90.3(18) 2 .
P16 F18A F19B F19A 47.7(9) . .
F17B F18A F19B F19A -3.9(12) 2 .
F18B F18A F19B P16 42.5(14) 2 .
F17B F18A F19B P16 -51.7(7) 2 .
F18B F18A F19B F17A -11.4(16) 2 .
P16 F18A F19B F17A -53.9(4) . .
F17B F18A F19B F17A -105.6(8) 2 .
F18B P16 F19B F19A -152.0(10) 2 .
F18B P16 F19B F19A 28.0(10) . .
F18A P16 F19B F19A 51.1(12) 2 .
F18A P16 F19B F19A -128.9(12) . .
F17B P16 F19B F19A -66.8(11) 2 .
F17B P16 F19B F19A 113.2(11) . .
F19B P16 F19B F19A 42(49) 2 .
F19A P16 F19B F19A 180.0 2 .
F17A P16 F19B F19A -59.0(8) 2 .
F17A P16 F19B F19A 121.0(8) . .
F18B P16 F19B F18A -23.1(12) 2 .
F18B P16 F19B F18A 156.9(12) . .
F18A P16 F19B F18A 180.0 2 .
F17B P16 F19B F18A 62.1(12) 2 .
F17B P16 F19B F18A -117.9(12) . .
F19B P16 F19B F18A 171(49) 2 .
F19A P16 F19B F18A -51.1(12) 2 .
F19A P16 F19B F18A 128.9(12) . .
F17A P16 F19B F18A 69.9(9) 2 .
F17A P16 F19B F18A -110.1(9) . .
F18B P16 F19B F17A 87.0(9) 2 .
F18B P16 F19B F17A -93.0(9) . .
F18A P16 F19B F17A -69.9(9) 2 .
F18A P16 F19B F17A 110.1(9) . .
F17B P16 F19B F17A 172.2(11) 2 .
F17B P16 F19B F17A -7.8(11) . .
F19B P16 F19B F17A -79(49) 2 .
F19A P16 F19B F17A 59.0(8) 2 .
F19A P16 F19B F17A -121.0(8) . .
F17A P16 F19B F17A 180.0 2 .
F17B F17A F19B F19A -29(4) . .
P16 F17A F19B F19A -52.7(7) . .
F17B F17A F19B F18A 78(3) . .
P16 F17A F19B F18A 54.3(5) . .
F17B F17A F19B P16 24(3) . .
